data_4061151
_journal_name_full Organometallics
_journal_paper_doi 10.1021/om049545i
_journal_year 2004
_chemical_formula_sum 'C34 H69 Cl2 N4 P Ti'
_chemical_formula_weight 683.70
_space_group_IT_number 9
_symmetry_cell_setting monoclinic
_symmetry_space_group_name_Hall 'C -2yc'
_symmetry_space_group_name_H-M 'C 1 c 1'
_cell_angle_alpha 90.00
_cell_angle_beta 106.665(10)
_cell_angle_gamma 90.00
_cell_formula_units_Z 4
_cell_length_a 10.685(6)
_cell_length_b 22.698(12)
_cell_length_c 18.230(9)
_cell_measurement_temperature 273(2)
_cell_volume 4235(4)
_diffrn_ambient_temperature 273(2)
_exptl_crystal_density_diffrn 1.072
_cod_original_sg_symbol_H-M 'C c'
_cod_database_code 4061151

loop_
_symmetry_equiv_pos_as_xyz
'x, y, z'
'x, -y, z+1/2'
'x+1/2, y+1/2, z'
'x+1/2, -y+1/2, z+1/2'

loop_
_atom_site_label
_atom_site_type_symbol
_atom_site_fract_x
_atom_site_fract_y
_atom_site_fract_z
_atom_site_U_iso_or_equiv
_atom_site_adp_type
_atom_site_occupancy
_atom_site_symmetry_multiplicity
_atom_site_calc_flag
_atom_site_refinement_flags
_atom_site_disorder_assembly
_atom_site_disorder_group
Ti1 Ti 0.35290(5) 0.23998(2) 0.36827(4) 0.06684(19) Uani 1 1 d . . .
Cl1 Cl 0.25802(10) 0.15942(4) 0.40757(8) 0.1049(4) Uani 1 1 d . . .
Cl2 Cl 0.21256(11) 0.25863(6) 0.24801(6) 0.1149(4) Uani 1 1 d . . .
P1 P 0.26984(8) 0.34769(3) 0.47281(5) 0.0589(2) Uani 1 1 d . . .
N1 N 0.3142(3) 0.29843(12) 0.42334(16) 0.0664(7) Uani 1 1 d . . .
N2 N 0.3176(3) 0.41247(11) 0.45017(15) 0.0661(7) Uani 1 1 d . . .
N3 N 0.3304(3) 0.34491(11) 0.56697(15) 0.0655(7) Uani 1 1 d . . .
N4 N 0.1102(3) 0.34248(12) 0.45819(15) 0.0701(8) Uani 1 1 d . . .
C1 C 0.5086(4) 0.2067(2) 0.3006(3) 0.0938(12) Uani 1 1 d . . .
C2 C 0.5267(4) 0.17058(17) 0.3640(3) 0.0865(12) Uani 1 1 d . . .
C3 C 0.5668(4) 0.2068(2) 0.4302(3) 0.0915(12) Uani 1 1 d . . .
C4 C 0.5761(4) 0.2647(2) 0.4072(4) 0.0954(13) Uani 1 1 d . . .
C5 C 0.5390(4) 0.2658(2) 0.3287(4) 0.1002(14) Uani 1 1 d . . .
C6 C 0.4728(6) 0.1877(3) 0.2170(3) 0.170(3) Uani 1 1 d . . .
H6A H 0.5500 0.1750 0.2046 0.254 Uiso 1 1 calc R . .
H6B H 0.4346 0.2204 0.1848 0.254 Uiso 1 1 calc R . .
H6C H 0.4111 0.1559 0.2087 0.254 Uiso 1 1 calc R . .
C7 C 0.5117(5) 0.10442(19) 0.3610(4) 0.148(2) Uani 1 1 d . . .
H7A H 0.5917 0.0866 0.3581 0.221 Uiso 1 1 calc R . .
H7B H 0.4420 0.0936 0.3167 0.221 Uiso 1 1 calc R . .
H7C H 0.4919 0.0909 0.4064 0.221 Uiso 1 1 calc R . .
C8 C 0.6032(5) 0.1852(3) 0.5130(3) 0.154(2) Uani 1 1 d . . .
H8A H 0.6932 0.1733 0.5286 0.231 Uiso 1 1 calc R . .
H8B H 0.5491 0.1522 0.5167 0.231 Uiso 1 1 calc R . .
H8C H 0.5902 0.2163 0.5456 0.231 Uiso 1 1 calc R . .
C9 C 0.6323(5) 0.3146(2) 0.4618(4) 0.167(3) Uani 1 1 d . . .
H9A H 0.7252 0.3164 0.4702 0.251 Uiso 1 1 calc R . .
H9B H 0.6139 0.3080 0.5096 0.251 Uiso 1 1 calc R . .
H9C H 0.5936 0.3512 0.4401 0.251 Uiso 1 1 calc R . .
C10 C 0.5403(6) 0.3205(3) 0.2801(4) 0.179(3) Uani 1 1 d . . .
H10A H 0.6242 0.3242 0.2712 0.268 Uiso 1 1 calc R . .
H10B H 0.5235 0.3548 0.3066 0.268 Uiso 1 1 calc R . .
H10C H 0.4740 0.3169 0.2320 0.268 Uiso 1 1 calc R . .
C11 C 0.3317(4) 0.42207(16) 0.3729(2) 0.0891(11) Uani 1 1 d . . .
H11A H 0.3552 0.3849 0.3540 0.107 Uiso 1 1 calc R . .
H11B H 0.4035 0.4492 0.3769 0.107 Uiso 1 1 calc R . .
C12 C 0.2107(6) 0.4462(3) 0.3140(3) 0.150(2) Uani 1 1 d . . .
H12A H 0.1394 0.4185 0.3081 0.179 Uiso 1 1 calc R . .
H12B H 0.1852 0.4829 0.3330 0.179 Uiso 1 1 calc R . .
C13 C 0.2316(7) 0.4569(3) 0.2378(3) 0.184(3) Uani 1 1 d . . .
H13A H 0.3185 0.4730 0.2457 0.220 Uiso 1 1 calc R . .
H13B H 0.2285 0.4193 0.2120 0.220 Uiso 1 1 calc R . .
C14 C 0.1423(9) 0.4946(4) 0.1900(5) 0.253(5) Uani 1 1 d . . .
H14A H 0.1553 0.4944 0.1400 0.380 Uiso 1 1 calc R . .
H14B H 0.1548 0.5338 0.2106 0.380 Uiso 1 1 calc R . .
H14C H 0.0552 0.4817 0.1863 0.380 Uiso 1 1 calc R . .
C15 C 0.2951(3) 0.46652(14) 0.4897(2) 0.0762(10) Uani 1 1 d . . .
H15A H 0.2763 0.4556 0.5369 0.091 Uiso 1 1 calc R . .
H15B H 0.2190 0.4867 0.4576 0.091 Uiso 1 1 calc R . .
C16 C 0.4115(4) 0.50884(15) 0.5083(2) 0.0876(11) Uani 1 1 d . . .
H16A H 0.4897 0.4880 0.5367 0.105 Uiso 1 1 calc R . .
H16B H 0.4253 0.5231 0.4611 0.105 Uiso 1 1 calc R . .
C17 C 0.3875(5) 0.56090(19) 0.5555(3) 0.1289(17) Uani 1 1 d . . .
H17A H 0.3126 0.5830 0.5256 0.155 Uiso 1 1 calc R . .
H17B H 0.3673 0.5462 0.6008 0.155 Uiso 1 1 calc R . .
C18 C 0.5038(7) 0.6013(2) 0.5796(3) 0.172(3) Uani 1 1 d . . .
H18A H 0.4833 0.6342 0.6071 0.259 Uiso 1 1 calc R . .
H18B H 0.5255 0.6153 0.5350 0.259 Uiso 1 1 calc R . .
H18C H 0.5769 0.5803 0.6119 0.259 Uiso 1 1 calc R . .
C19 C 0.2844(4) 0.29789(17) 0.6094(2) 0.0835(11) Uani 1 1 d . . .
H19A H 0.1917 0.2920 0.5855 0.100 Uiso 1 1 calc R . .
H19B H 0.2949 0.3116 0.6612 0.100 Uiso 1 1 calc R . .
C20 C 0.3519(4) 0.23928(18) 0.6135(2) 0.0898(12) Uani 1 1 d . . .
H20A H 0.4440 0.2445 0.6398 0.108 Uiso 1 1 calc R . .
H20B H 0.3448 0.2261 0.5618 0.108 Uiso 1 1 calc R . .
C21 C 0.2977(5) 0.1920(2) 0.6540(3) 0.1249(17) Uani 1 1 d . . .
H21A H 0.3024 0.2058 0.7051 0.150 Uiso 1 1 calc R . .
H21B H 0.2062 0.1862 0.6268 0.150 Uiso 1 1 calc R . .
C22 C 0.3665(6) 0.1333(2) 0.6608(4) 0.161(2) Uani 1 1 d . . .
H22A H 0.3251 0.1058 0.6863 0.241 Uiso 1 1 calc R . .
H22B H 0.4564 0.1381 0.6898 0.241 Uiso 1 1 calc R . .
H22C H 0.3619 0.1189 0.6106 0.241 Uiso 1 1 calc R . .
C23 C 0.4667(3) 0.36422(15) 0.6051(2) 0.0711(10) Uani 1 1 d . . .
H23A H 0.4994 0.3856 0.5684 0.085 Uiso 1 1 calc R . .
H23B H 0.5210 0.3296 0.6208 0.085 Uiso 1 1 calc R . .
C24 C 0.4795(4) 0.40292(18) 0.6743(2) 0.0948(12) Uani 1 1 d . . .
H24A H 0.4560 0.3804 0.7136 0.114 Uiso 1 1 calc R . .
H24B H 0.4191 0.4357 0.6601 0.114 Uiso 1 1 calc R . .
C25 C 0.6191(5) 0.4268(2) 0.7067(3) 0.1228(17) Uani 1 1 d . . .
H25A H 0.6779 0.3942 0.7262 0.147 Uiso 1 1 calc R . .
H25B H 0.6461 0.4452 0.6657 0.147 Uiso 1 1 calc R . .
C26 C 0.6303(6) 0.4713(2) 0.7704(4) 0.176(3) Uani 1 1 d . . .
H26A H 0.7191 0.4846 0.7890 0.264 Uiso 1 1 calc R . .
H26B H 0.6045 0.4532 0.8114 0.264 Uiso 1 1 calc R . .
H26C H 0.5744 0.5043 0.7510 0.264 Uiso 1 1 calc R . .
C27 C 0.0396(4) 0.37482(18) 0.5048(2) 0.0908(12) Uani 1 1 d . . .
H27A H 0.1037 0.3928 0.5478 0.109 Uiso 1 1 calc R . .
H27B H -0.0092 0.3465 0.5255 0.109 Uiso 1 1 calc R . .
C28 C -0.0530(4) 0.4219(2) 0.4640(3) 0.1203(16) Uani 1 1 d . . .
H28A H -0.1177 0.4050 0.4205 0.144 Uiso 1 1 calc R . .
H28B H -0.0054 0.4520 0.4453 0.144 Uiso 1 1 calc R . .
C29 C -0.1230(6) 0.4504(3) 0.5210(4) 0.182(3) Uani 1 1 d . . .
H29A H -0.1623 0.4189 0.5427 0.219 Uiso 1 1 calc R . .
H29B H -0.0563 0.4683 0.5627 0.219 Uiso 1 1 calc R . .
C30 C -0.2135(8) 0.4903(4) 0.4933(5) 0.233(4) Uani 1 1 d . . .
H30A H -0.2482 0.5040 0.5333 0.349 Uiso 1 1 calc R . .
H30B H -0.2824 0.4732 0.4530 0.349 Uiso 1 1 calc R . .
H30C H -0.1760 0.5228 0.4734 0.349 Uiso 1 1 calc R . .
C31 C 0.0260(3) 0.30711(16) 0.3952(2) 0.0762(10) Uani 1 1 d . . .
H31A H 0.0735 0.2993 0.3582 0.091 Uiso 1 1 calc R . .
H31B H -0.0502 0.3304 0.3697 0.091 Uiso 1 1 calc R . .
C32 C -0.0197(4) 0.24929(16) 0.4189(2) 0.0843(11) Uani 1 1 d . . .
H32A H -0.0730 0.2567 0.4529 0.101 Uiso 1 1 calc R . .
H32B H 0.0556 0.2264 0.4469 0.101 Uiso 1 1 calc R . .
C33 C -0.0998(4) 0.21327(19) 0.3492(2) 0.0957(12) Uani 1 1 d . . .
H33A H -0.1809 0.2339 0.3259 0.115 Uiso 1 1 calc R . .
H33B H -0.0512 0.2115 0.3117 0.115 Uiso 1 1 calc R . .
C34 C -0.1307(5) 0.15287(19) 0.3673(4) 0.1303(17) Uani 1 1 d . . .
H34A H -0.1797 0.1334 0.3213 0.195 Uiso 1 1 calc R . .
H34B H -0.1815 0.1541 0.4030 0.195 Uiso 1 1 calc R . .
H34C H -0.0511 0.1317 0.3895 0.195 Uiso 1 1 calc R . .

loop_
_atom_site_aniso_label
_atom_site_aniso_U_11
_atom_site_aniso_U_22
_atom_site_aniso_U_33
_atom_site_aniso_U_23
_atom_site_aniso_U_13
_atom_site_aniso_U_12
Ti1 0.0546(4) 0.0724(4) 0.0754(4) -0.0117(4) 0.0216(3) 0.0047(3)
Cl1 0.0848(8) 0.0785(6) 0.1631(11) -0.0095(7) 0.0543(7) -0.0059(5)
Cl2 0.0954(9) 0.1672(11) 0.0737(7) -0.0205(7) 0.0106(6) 0.0297(8)
P1 0.0547(6) 0.0645(5) 0.0573(5) -0.0046(5) 0.0155(4) 0.0040(4)
N1 0.0556(16) 0.0740(17) 0.0698(17) -0.0007(14) 0.0180(14) 0.0035(13)
N2 0.077(2) 0.0661(17) 0.0551(17) -0.0055(14) 0.0187(13) 0.0053(14)
N3 0.0614(19) 0.0752(18) 0.0588(17) 0.0006(15) 0.0153(14) -0.0028(14)
N4 0.0556(18) 0.089(2) 0.0668(18) -0.0189(16) 0.0189(14) 0.0036(14)
C1 0.072(3) 0.122(4) 0.097(3) -0.026(3) 0.040(2) 0.011(3)
C2 0.062(3) 0.077(3) 0.127(4) -0.018(3) 0.037(3) 0.011(2)
C3 0.051(2) 0.115(4) 0.108(4) -0.008(3) 0.023(2) 0.022(2)
C4 0.060(3) 0.087(3) 0.147(5) -0.035(3) 0.042(3) -0.001(2)
C5 0.073(3) 0.109(4) 0.139(5) 0.009(4) 0.062(3) 0.008(2)
C6 0.131(5) 0.270(8) 0.119(5) -0.060(5) 0.054(4) 0.038(5)
C7 0.121(4) 0.091(3) 0.253(7) -0.019(4) 0.089(5) 0.013(3)
C8 0.110(4) 0.217(6) 0.127(5) 0.032(4) 0.023(3) 0.074(4)
C9 0.065(3) 0.162(5) 0.273(8) -0.107(5) 0.045(4) -0.022(3)
C10 0.180(7) 0.149(5) 0.266(8) 0.060(5) 0.158(6) 0.027(4)
C11 0.122(4) 0.076(2) 0.073(3) 0.005(2) 0.035(2) 0.000(2)
C12 0.208(6) 0.169(5) 0.076(3) 0.036(3) 0.048(4) 0.072(4)
C13 0.215(7) 0.231(7) 0.107(5) 0.065(5) 0.048(4) 0.061(6)
C14 0.237(9) 0.320(11) 0.214(8) 0.151(8) 0.084(7) 0.121(8)
C15 0.079(3) 0.075(2) 0.072(3) -0.0060(19) 0.018(2) 0.0058(19)
C16 0.095(3) 0.072(2) 0.090(3) -0.009(2) 0.017(2) -0.004(2)
C17 0.144(5) 0.091(3) 0.140(4) -0.033(3) 0.023(3) -0.015(3)
C18 0.206(7) 0.132(4) 0.159(6) -0.052(4) 0.019(4) -0.066(4)
C19 0.078(3) 0.111(3) 0.060(2) 0.007(2) 0.0172(19) -0.012(2)
C20 0.089(3) 0.092(3) 0.086(3) 0.022(2) 0.020(2) -0.010(2)
C21 0.165(5) 0.098(4) 0.109(4) 0.004(3) 0.036(3) -0.041(3)
C22 0.163(6) 0.113(4) 0.191(6) 0.051(4) 0.027(4) -0.012(4)
C23 0.069(3) 0.073(2) 0.066(2) 0.0007(19) 0.0092(18) -0.0010(18)
C24 0.104(4) 0.099(3) 0.069(3) -0.006(2) 0.005(2) -0.005(2)
C25 0.109(4) 0.107(3) 0.112(4) -0.023(3) -0.033(3) 0.003(3)
C26 0.182(6) 0.138(5) 0.146(5) -0.031(4) -0.052(4) 0.005(4)
C27 0.067(3) 0.108(3) 0.100(3) -0.029(3) 0.027(2) -0.001(2)
C28 0.080(3) 0.112(3) 0.169(4) -0.038(3) 0.038(3) 0.017(3)
C29 0.116(5) 0.176(5) 0.211(6) -0.102(5) -0.022(4) 0.069(4)
C30 0.170(7) 0.210(7) 0.342(13) -0.057(7) 0.110(8) 0.044(6)
C31 0.051(2) 0.100(3) 0.073(2) -0.015(2) 0.0112(19) 0.000(2)
C32 0.066(2) 0.098(3) 0.090(3) -0.005(2) 0.026(2) 0.002(2)
C33 0.066(3) 0.115(3) 0.100(3) -0.012(3) 0.015(2) -0.014(2)
C34 0.111(4) 0.125(4) 0.161(5) -0.025(4) 0.050(3) -0.027(3)

loop_
_geom_bond_atom_site_label_1
_geom_bond_atom_site_label_2
_geom_bond_distance
_geom_bond_site_symmetry_2
_geom_bond_publ_flag
Ti1 N1 1.782(3) . ?
Ti1 Cl1 2.3025(14) . ?
Ti1 Cl2 2.3126(15) . ?
Ti1 C4 2.353(4) . ?
Ti1 C3 2.364(4) . ?
Ti1 C5 2.375(4) . ?
Ti1 C2 2.454(4) . ?
Ti1 C1 2.457(4) . ?
P1 N1 1.592(3) . ?
P1 N2 1.647(3) . ?
P1 N4 1.653(3) . ?
P1 N3 1.653(3) . ?
N2 C11 1.476(5) . ?
N2 C15 1.477(4) . ?
N3 C19 1.482(4) . ?
N3 C23 1.488(4) . ?
N4 C31 1.477(4) . ?
N4 C27 1.482(4) . ?
C1 C2 1.384(5) . ?
C1 C5 1.440(6) . ?
C1 C6 1.524(6) . ?
C2 C3 1.421(6) . ?
C2 C7 1.510(6) . ?
C3 C4 1.392(6) . ?
C3 C8 1.527(7) . ?
C4 C5 1.371(6) . ?
C4 C9 1.514(6) . ?
C5 C10 1.528(7) . ?
C11 C12 1.526(6) . ?
C12 C13 1.488(7) . ?
C13 C14 1.388(8) . ?
C15 C16 1.531(5) . ?
C16 C17 1.526(5) . ?
C17 C18 1.505(7) . ?
C19 C20 1.505(5) . ?
C20 C21 1.509(5) . ?
C21 C22 1.509(7) . ?
C23 C24 1.510(5) . ?
C24 C25 1.537(6) . ?
C25 C26 1.517(7) . ?
C27 C28 1.501(6) . ?
C28 C29 1.582(7) . ?
C29 C30 1.315(8) . ?
C31 C32 1.506(4) . ?
C32 C33 1.546(5) . ?
C33 C34 1.470(5) . ?
